data_7001085
loop_
_publ_author_name
'Mahenthirarajah, Thushitha'
'Li, Yang'
'Lightfoot, Philip'

_publ_section_title
;
 Organic--inorganic hybrid chains and layers constructed from
 copper-amine cations and early transition metal (Nb, Mo) oxyfluoride
 anions
;
_journal_issue 17
_journal_name_full 'Dalton Transactions'
_journal_page_first 3280
_journal_page_last 3285
_journal_paper_doi 10.1039/b900356h
_journal_year 2009
_chemical_formula_moiety 'C4 H10 Cu F4 Mo N8 O3'
_chemical_formula_sum 'C4 H10 Cu F4 Mo N8 O3'
_chemical_formula_weight 453.69
_chemical_name_systematic
;
?
;
_space_group_IT_number 14
_symmetry_cell_setting monoclinic
_symmetry_space_group_name_Hall '-P 2yn'
_symmetry_space_group_name_H-M 'P 1 21/n 1'
_atom_sites_solution_hydrogens geom
_atom_sites_solution_primary direct
_atom_sites_solution_secondary difmap
_audit_creation_method SHELXL-97
_cell_angle_alpha 90.00
_cell_angle_beta 91.992(9)
_cell_angle_gamma 90.00
_cell_formula_units_Z 4
_cell_length_a 7.1627(18)
_cell_length_b 11.810(3)
_cell_length_c 14.438(4)
_cell_measurement_reflns_used 8275
_cell_measurement_temperature 93(2)
_cell_measurement_theta_max 27.5
_cell_measurement_theta_min 3.1
_cell_volume 1220.6(6)
_computing_cell_refinement 'CrystalClear (rigaku Corp., 2004)'
_computing_data_collection 'CrystalClear (rigaku Corp., 2004)'
_computing_data_reduction 'CrystalClear (rigaku Corp., 2004)'
_computing_molecular_graphics 'Bruker SHELXTL'
_computing_publication_material 'Bruker SHELXTL'
_computing_structure_refinement 'SHELXL-97 (Sheldrick, 1997)'
_computing_structure_solution 'SHELXS-97 (Sheldrick, 1997)'
_diffrn_ambient_temperature 93(2)
_diffrn_measured_fraction_theta_full 0.981
_diffrn_measured_fraction_theta_max 0.894
_diffrn_measurement_device_type 'CCD Area Detector'
_diffrn_measurement_method dtprofit.ref
_diffrn_radiation_monochromator 'confocal optics'
_diffrn_radiation_source 'rotating anode'
_diffrn_radiation_type MoK\a
_diffrn_radiation_wavelength 0.71073
_diffrn_reflns_av_R_equivalents 0.0482
_diffrn_reflns_av_sigmaI/netI 0.0502
_diffrn_reflns_limit_h_max 8
_diffrn_reflns_limit_h_min -8
_diffrn_reflns_limit_k_max 15
_diffrn_reflns_limit_k_min -12
_diffrn_reflns_limit_l_max 16
_diffrn_reflns_limit_l_min -17
_diffrn_reflns_number 8275
_diffrn_reflns_theta_full 25.00
_diffrn_reflns_theta_max 27.46
_diffrn_reflns_theta_min 3.13
_exptl_absorpt_coefficient_mu 2.849
_exptl_absorpt_correction_T_max 0.843
_exptl_absorpt_correction_T_min 0.761
_exptl_absorpt_correction_type multi-scan
_exptl_crystal_colour blue
_exptl_crystal_density_diffrn 2.469
_exptl_crystal_density_method 'not measured'
_exptl_crystal_description chip
_exptl_crystal_F_000 884
_exptl_crystal_size_max 0.25
_exptl_crystal_size_mid 0.08
_exptl_crystal_size_min 0.06
_refine_diff_density_max 0.798
_refine_diff_density_min -1.304
_refine_diff_density_rms 0.155
_refine_ls_extinction_method none
_refine_ls_goodness_of_fit_ref 1.127
_refine_ls_hydrogen_treatment mixed
_refine_ls_matrix_type full
_refine_ls_number_parameters 199
_refine_ls_number_reflns 2495
_refine_ls_number_restraints 0
_refine_ls_restrained_S_all 1.127
_refine_ls_R_factor_all 0.0450
_refine_ls_R_factor_gt 0.0367
_refine_ls_shift/su_max 0.000
_refine_ls_shift/su_mean 0.000
_refine_ls_structure_factor_coef Fsqd
_refine_ls_weighting_details 'calc w=1/[\s^2^(Fo^2^)+(0.0437P)^2^+2.9196P] where P=(Fo^2^+2Fc^2^)/3'
_refine_ls_weighting_scheme calc
_refine_ls_wR_factor_gt 0.0934
_refine_ls_wR_factor_ref 0.1043
_reflns_number_gt 2151
_reflns_number_total 2495
_reflns_threshold_expression >2sigma(I)
_cod_data_source_file b900356h.txt
_cod_data_source_block 1
_cod_original_cell_volume 1220.6(5)
_cod_original_sg_symbol_H-M 'P 21/n'
_cod_database_code 7001085

loop_
_symmetry_equiv_pos_as_xyz
'x, y, z'
'-x+1/2, y+1/2, -z+1/2'
'-x, -y, -z'
'x-1/2, -y-1/2, z-1/2'

loop_
_atom_site_label
_atom_site_type_symbol
_atom_site_fract_x
_atom_site_fract_y
_atom_site_fract_z
_atom_site_U_iso_or_equiv
_atom_site_adp_type
_atom_site_occupancy
_atom_site_symmetry_multiplicity
_atom_site_calc_flag
_atom_site_refinement_flags
_atom_site_disorder_assembly
_atom_site_disorder_group
Mo1 Mo -0.26651(5) 0.25681(3) 0.14647(3) 0.01971(15) Uani 1 1 d . . .
Cu2 Cu 0.5000 0.0000 0.0000 0.01149(19) Uani 1 2 d S . .
Cu1 Cu 0.0000 0.0000 0.0000 0.01117(19) Uani 1 2 d S . .
F1 F -0.2756(4) 0.3398(2) 0.03657(19) 0.0275(6) Uani 1 1 d . . .
F2 F -0.2018(5) 0.1454(2) 0.24205(19) 0.0412(8) Uani 1 1 d . . .
F3 F 0.0128(4) 0.2607(2) 0.1354(2) 0.0290(6) Uani 1 1 d . . .
F4 F -0.2438(3) 0.11604(19) 0.06128(16) 0.0181(5) Uani 1 1 d . . .
O1 O -0.2586(4) 0.3714(3) 0.2209(2) 0.0230(7) Uani 1 1 d . . .
O2 O -0.5058(4) 0.2264(3) 0.1518(2) 0.0256(7) Uani 1 1 d . . .
O3 O 0.2328(5) 0.2227(3) 0.2994(3) 0.0245(8) Uani 1 1 d . . .
H3A H 0.136(9) 0.220(5) 0.272(4) 0.037 Uiso 1 1 d . . .
H3B H 0.308(9) 0.230(5) 0.280(5) 0.037 Uiso 1 1 d . . .
N1 N 0.1611(4) -0.0130(3) 0.1156(2) 0.0125(7) Uani 1 1 d . . .
N2 N 0.3541(4) -0.0114(3) 0.1145(2) 0.0122(7) Uani 1 1 d . . .
N3 N 0.2704(5) -0.0234(3) 0.2570(2) 0.0136(7) Uani 1 1 d . . .
N4 N 0.2737(5) -0.0306(3) 0.3546(2) 0.0233(8) Uani 1 1 d . . .
H4A H 0.1707 -0.0331 0.3834 0.028 Uiso 1 1 calc R . .
H4B H 0.3788 -0.0326 0.3853 0.028 Uiso 1 1 calc R . .
N5 N 0.1490(4) 0.1310(3) -0.0393(2) 0.0122(7) Uani 1 1 d . . .
N6 N 0.3418(4) 0.1328(3) -0.0422(2) 0.0113(7) Uani 1 1 d . . .
N7 N 0.2354(4) 0.3023(3) -0.0657(2) 0.0139(7) Uani 1 1 d . . .
N8 N 0.2178(5) 0.4199(3) -0.0813(3) 0.0277(9) Uani 1 1 d . . .
H8A H 0.1091 0.4509 -0.0836 0.033 Uiso 1 1 calc R . .
H8B H 0.3158 0.4606 -0.0885 0.033 Uiso 1 1 calc R . .
C1 C 0.4163(6) -0.0165(3) 0.2002(3) 0.0153(8) Uani 1 1 d . . .
H11 H 0.5416 -0.0157 0.2194 0.018 Uiso 1 1 calc R . .
C2 C 0.1150(5) -0.0197(3) 0.2017(3) 0.0129(8) Uani 1 1 d . . .
H21 H -0.0067 -0.0218 0.2220 0.016 Uiso 1 1 calc R . .
C3 C 0.3904(5) 0.2374(3) -0.0589(3) 0.0129(8) Uani 1 1 d . . .
H31 H 0.5121 0.2630 -0.0650 0.016 Uiso 1 1 calc R . .
C4 C 0.0885(6) 0.2334(3) -0.0539(3) 0.0152(8) Uani 1 1 d . . .
H41 H -0.0362 0.2556 -0.0558 0.018 Uiso 1 1 calc R . .

loop_
_atom_site_aniso_label
_atom_site_aniso_U_11
_atom_site_aniso_U_22
_atom_site_aniso_U_33
_atom_site_aniso_U_23
_atom_site_aniso_U_13
_atom_site_aniso_U_12
Mo1 0.0225(2) 0.0174(2) 0.0190(3) -0.00432(15) -0.00412(16) 0.00469(13)
Cu2 0.0088(3) 0.0138(4) 0.0120(4) 0.0029(3) 0.0020(3) 0.0023(2)
Cu1 0.0085(3) 0.0120(4) 0.0130(4) 0.0028(3) -0.0012(3) -0.0025(2)
F1 0.0285(14) 0.0233(14) 0.0304(15) 0.0032(12) -0.0035(11) -0.0013(10)
F2 0.072(2) 0.0332(17) 0.0183(15) 0.0068(13) -0.0008(14) 0.0195(15)
F3 0.0182(14) 0.0352(16) 0.0333(16) -0.0121(12) -0.0025(11) 0.0028(10)
F4 0.0211(13) 0.0140(12) 0.0195(13) -0.0038(10) 0.0020(9) -0.0026(9)
O1 0.0154(15) 0.0251(16) 0.0284(18) -0.0119(14) 0.0000(12) 0.0018(12)
O2 0.0205(16) 0.0250(17) 0.032(2) -0.0110(15) 0.0107(13) -0.0066(12)
O3 0.0242(19) 0.0233(17) 0.026(2) -0.0026(15) -0.0005(14) -0.0002(15)
N1 0.0091(16) 0.0112(16) 0.0171(19) 0.0009(14) 0.0007(13) -0.0008(11)
N2 0.0075(15) 0.0119(16) 0.0172(19) 0.0011(13) 0.0001(12) 0.0002(11)
N3 0.0177(17) 0.0148(16) 0.0083(17) -0.0006(14) 0.0005(13) -0.0014(13)
N4 0.025(2) 0.033(2) 0.0117(19) 0.0028(16) 0.0016(15) -0.0049(16)
N5 0.0076(15) 0.0130(16) 0.0161(17) 0.0012(14) -0.0002(12) -0.0002(12)
N6 0.0069(15) 0.0161(17) 0.0110(17) 0.0018(14) 0.0019(11) -0.0004(12)
N7 0.0174(17) 0.0071(16) 0.0173(18) 0.0029(14) 0.0017(13) -0.0016(12)
N8 0.024(2) 0.0094(17) 0.050(3) 0.0088(18) 0.0099(17) 0.0034(14)
C1 0.016(2) 0.015(2) 0.014(2) -0.0022(16) -0.0017(15) -0.0028(15)
C2 0.014(2) 0.0146(19) 0.010(2) 0.0001(16) 0.0036(15) 0.0009(15)
C3 0.0115(19) 0.016(2) 0.012(2) 0.0009(16) 0.0015(14) -0.0043(14)
C4 0.015(2) 0.014(2) 0.017(2) 0.0030(16) 0.0039(16) 0.0027(15)

loop_
_atom_type_symbol
_atom_type_description
_atom_type_scat_dispersion_real
_atom_type_scat_dispersion_imag
_atom_type_scat_source
C C 0.0033 0.0016 'International Tables Vol C Tables 4.2.6.8 and 6.1.1.4'
H H 0.0000 0.0000 'International Tables Vol C Tables 4.2.6.8 and 6.1.1.4'
N N 0.0061 0.0033 'International Tables Vol C Tables 4.2.6.8 and 6.1.1.4'
O O 0.0106 0.0060 'International Tables Vol C Tables 4.2.6.8 and 6.1.1.4'
F F 0.0171 0.0103 'International Tables Vol C Tables 4.2.6.8 and 6.1.1.4'
Cu Cu 0.3201 1.2651 'International Tables Vol C Tables 4.2.6.8 and 6.1.1.4'
Mo Mo -1.6832 0.6857 'International Tables Vol C Tables 4.2.6.8 and 6.1.1.4'

loop_
_geom_angle_atom_site_label_1
_geom_angle_atom_site_label_2
_geom_angle_atom_site_label_3
_geom_angle
_geom_angle_site_symmetry_1
_geom_angle_site_symmetry_3
_geom_angle_publ_flag
O1 Mo1 O2 98.28(14) . . ?
O1 Mo1 F1 96.70(13) . . ?
O2 Mo1 F1 98.02(14) . . ?
O1 Mo1 F2 94.97(14) . . ?
O2 Mo1 F2 92.27(15) . . ?
F1 Mo1 F2 163.15(12) . . ?
O1 Mo1 F3 91.13(12) . . ?
O2 Mo1 F3 169.35(12) . . ?
F1 Mo1 F3 85.75(12) . . ?
F2 Mo1 F3 81.90(13) . . ?
O1 Mo1 F4 173.39(11) . . ?
O2 Mo1 F4 87.65(12) . . ?
F1 Mo1 F4 85.30(11) . . ?
F2 Mo1 F4 81.81(11) . . ?
F3 Mo1 F4 82.71(10) . . ?
N2 Cu2 N2 180.00(18) . 3_655 ?
N2 Cu2 N6 90.12(13) . 3_655 ?
N2 Cu2 N6 89.88(13) 3_655 3_655 ?
N2 Cu2 N6 89.88(13) . . ?
N2 Cu2 N6 90.12(13) 3_655 . ?
N6 Cu2 N6 180.0(2) 3_655 . ?
N5 Cu1 N5 180.0(2) 3 . ?
N5 Cu1 N1 90.13(13) 3 . ?
N5 Cu1 N1 89.87(13) . . ?
N5 Cu1 N1 89.87(13) 3 3 ?
N5 Cu1 N1 90.13(13) . 3 ?
N1 Cu1 N1 180.0(2) . 3 ?
N5 Cu1 F4 93.76(11) 3 3 ?
N5 Cu1 F4 86.24(11) . 3 ?
N1 Cu1 F4 81.87(11) . 3 ?
N1 Cu1 F4 98.13(11) 3 3 ?
N5 Cu1 F4 86.24(11) 3 . ?
N5 Cu1 F4 93.76(11) . . ?
N1 Cu1 F4 98.13(11) . . ?
N1 Cu1 F4 81.87(11) 3 . ?
F4 Cu1 F4 180.00(10) 3 . ?
Mo1 F4 Cu1 138.10(11) . . ?
H3A O3 H3B 123(8) . . ?
C2 N1 N2 107.4(3) . . ?
C2 N1 Cu1 130.1(3) . . ?
N2 N1 Cu1 122.5(3) . . ?
C1 N2 N1 107.4(3) . . ?
C1 N2 Cu2 128.3(3) . . ?
N1 N2 Cu2 124.3(2) . . ?
C2 N3 C1 106.1(3) . . ?
C2 N3 N4 125.4(3) . . ?
C1 N3 N4 128.5(3) . . ?
N3 N4 H4A 120.0 . . ?
N3 N4 H4B 120.0 . . ?
H4A N4 H4B 120.0 . . ?
C4 N5 N6 108.0(3) . . ?
C4 N5 Cu1 126.6(3) . . ?
N6 N5 Cu1 124.8(2) . . ?
C3 N6 N5 107.0(3) . . ?
C3 N6 Cu2 129.8(3) . . ?
N5 N6 Cu2 122.0(2) . . ?
C4 N7 C3 107.0(3) . . ?
C4 N7 N8 123.3(3) . . ?
C3 N7 N8 129.7(3) . . ?
N7 N8 H8A 120.0 . . ?
N7 N8 H8B 120.0 . . ?
H8A N8 H8B 120.0 . . ?
N2 C1 N3 109.4(4) . . ?
N2 C1 H11 125.3 . . ?
N3 C1 H11 125.3 . . ?
N1 C2 N3 109.7(3) . . ?
N1 C2 H21 125.1 . . ?
N3 C2 H21 125.1 . . ?
N6 C3 N7 109.0(3) . . ?
N6 C3 H31 125.5 . . ?
N7 C3 H31 125.5 . . ?
N5 C4 N7 109.0(3) . . ?
N5 C4 H41 125.5 . . ?
N7 C4 H41 125.5 . . ?

loop_
_geom_bond_atom_site_label_1
_geom_bond_atom_site_label_2
_geom_bond_distance
_geom_bond_site_symmetry_2
_geom_bond_publ_flag
Mo1 O1 1.728(3) . ?
Mo1 O2 1.755(3) . ?
Mo1 F1 1.864(3) . ?
Mo1 F2 1.951(3) . ?
Mo1 F3 2.013(3) . ?
Mo1 F4 2.078(2) . ?
Cu2 N2 1.991(3) . ?
Cu2 N2 1.991(3) 3_655 ?
Cu2 N6 2.016(3) 3_655 ?
Cu2 N6 2.016(3) . ?
Cu1 N5 1.974(3) 3 ?
Cu1 N5 1.974(3) . ?
Cu1 N1 2.001(3) . ?
Cu1 N1 2.001(3) 3 ?
Cu1 F4 2.412(2) 3 ?
Cu1 F4 2.412(2) . ?
O3 H3A 0.79(6) . ?
O3 H3B 0.62(7) . ?
N1 C2 1.300(5) . ?
N1 N2 1.383(4) . ?
N2 C1 1.302(5) . ?
N3 C2 1.348(5) . ?
N3 C1 1.354(5) . ?
N3 N4 1.410(5) . ?
N4 H4A 0.8600 . ?
N4 H4B 0.8600 . ?
N5 C4 1.300(5) . ?
N5 N6 1.384(4) . ?
N6 C3 1.309(5) . ?
N7 C4 1.345(5) . ?
N7 C3 1.349(5) . ?
N7 N8 1.413(5) . ?
N8 H8A 0.8600 . ?
N8 H8B 0.8600 . ?
C1 H11 0.9300 . ?
C2 H21 0.9300 . ?
C3 H31 0.9300 . ?
C4 H41 0.9300 . ?

loop_
_geom_hbond_atom_site_label_D
_geom_hbond_atom_site_label_H
_geom_hbond_atom_site_label_A
_geom_hbond_distance_DH
_geom_hbond_distance_HA
_geom_hbond_distance_DA
_geom_hbond_angle_DHA
_geom_hbond_site_symmetry_A
O3 H3B O2 0.62(7) 2.32(7) 2.885(5) 153(8) 1_655
N8 H8B F1 0.86 2.49 2.936(4) 112.8 3_565
O3 H3A F3 0.79(6) 2.18(6) 2.833(5) 140(6) .
O3 H3A F2 0.79(6) 2.60(6) 3.321(5) 154(5) .
